data_4318705
loop_
_publ_author_name
'S. E. Latturner'
'M. G. Kanatzidis'

_publ_section_title
;
 Gd1.33Pt3(Al,Si)8 and Gd0.67Pt2(Al,Si)5: Two Structures Containing a
 Disordered Gd/Al Layer Grown in Liquid Aluminum
;
_journal_name_full 'Inorganic Chemistry'
_journal_page_first 5479
_journal_page_last 5486
_journal_paper_doi 10.1021/ic025623n
_journal_volume 41
_journal_year 2002
_chemical_formula_sum 'Al7 Gd Pt3 Si'
_chemical_formula_weight 932.49
_chemical_name_systematic
;

  ?

;
_space_group_IT_number 166
_symmetry_space_group_name_Hall '-R 3 2"'
_symmetry_space_group_name_H-M 'R -3 m :H'
_atom_sites_solution_hydrogens geom
_atom_sites_solution_primary direct
_atom_sites_solution_secondary difmap
_audit_creation_method SHELXL-97
_cell_angle_alpha 90.00
_cell_angle_beta 90.00
_cell_angle_gamma 120.00
_cell_formula_units_Z 3
_cell_length_a 4.3280(8)
_cell_length_b 4.3280(8)
_cell_length_c 38.621(10)
_cell_measurement_temperature 293(2)
_cell_volume 626.5(2)
_computing_structure_refinement 'SHELXL-97 (Sheldrick, 1997)'
_computing_structure_solution 'SHELXS-97 (Sheldrick, 1990)'
_diffrn_ambient_temperature 293(2)
_diffrn_measured_fraction_theta_full 0.988
_diffrn_measured_fraction_theta_max 0.988
_diffrn_radiation_monochromator graphite
_diffrn_radiation_source 'fine-focus sealed tube'
_diffrn_radiation_type MoK\a
_diffrn_radiation_wavelength 0.71073
_diffrn_reflns_av_R_equivalents 0.0613
_diffrn_reflns_av_sigmaI/netI 0.0315
_diffrn_reflns_limit_h_max 5
_diffrn_reflns_limit_h_min -5
_diffrn_reflns_limit_k_max 5
_diffrn_reflns_limit_k_min -5
_diffrn_reflns_limit_l_max 50
_diffrn_reflns_limit_l_min -51
_diffrn_reflns_number 2083
_diffrn_reflns_theta_full 28.23
_diffrn_reflns_theta_max 28.23
_diffrn_reflns_theta_min 1.58
_exptl_absorpt_coefficient_mu 19.534
_exptl_crystal_density_diffrn 8.042
_exptl_crystal_density_method 'not measured'
_exptl_crystal_F_000 390
_refine_diff_density_max 5.230
_refine_diff_density_min -2.239
_refine_diff_density_rms 0.693
_refine_ls_extinction_coef 0.0020(3)
_refine_ls_extinction_expression Fc^*^=kFc[1+0.001xFc^2^\l^3^/sin(2\q)]^-1/4^
_refine_ls_extinction_method SHELXL
_refine_ls_goodness_of_fit_ref 1.170
_refine_ls_hydrogen_treatment mixed
_refine_ls_matrix_type full
_refine_ls_number_parameters 27
_refine_ls_number_reflns 240
_refine_ls_number_restraints 0
_refine_ls_restrained_S_all 1.170
_refine_ls_R_factor_all 0.0377
_refine_ls_R_factor_gt 0.0351
_refine_ls_shift/su_max 0.002
_refine_ls_shift/su_mean 0.000
_refine_ls_structure_factor_coef Fsqd
_refine_ls_weighting_details 'calc w=1/[\s^2^(Fo^2^)+(0.0536P)^2^+32.2292P] where P=(Fo^2^+2Fc^2^)/3'
_refine_ls_weighting_scheme calc
_refine_ls_wR_factor_gt 0.0903
_refine_ls_wR_factor_ref 0.0913
_reflns_number_gt 217
_reflns_number_total 240
_reflns_threshold_expression >2sigma(I)
_cod_data_source_file ic025623n_2.cif
_cod_data_source_block sl154c
_cod_original_sg_symbol_H-M 'R -3 m'
_cod_database_code 4318705

loop_
_symmetry_equiv_pos_as_xyz
'x, y, z'
'-y, x-y, z'
'-x+y, -x, z'
'y, x, -z'
'x-y, -y, -z'
'-x, -x+y, -z'
'x+2/3, y+1/3, z+1/3'
'-y+2/3, x-y+1/3, z+1/3'
'-x+y+2/3, -x+1/3, z+1/3'
'y+2/3, x+1/3, -z+1/3'
'x-y+2/3, -y+1/3, -z+1/3'
'-x+2/3, -x+y+1/3, -z+1/3'
'x+1/3, y+2/3, z+2/3'
'-y+1/3, x-y+2/3, z+2/3'
'-x+y+1/3, -x+2/3, z+2/3'
'y+1/3, x+2/3, -z+2/3'
'x-y+1/3, -y+2/3, -z+2/3'
'-x+1/3, -x+y+2/3, -z+2/3'
'-x, -y, -z'
'y, -x+y, -z'
'x-y, x, -z'
'-y, -x, z'
'-x+y, y, z'
'x, x-y, z'
'-x+2/3, -y+1/3, -z+1/3'
'y+2/3, -x+y+1/3, -z+1/3'
'x-y+2/3, x+1/3, -z+1/3'
'-y+2/3, -x+1/3, z+1/3'
'-x+y+2/3, y+1/3, z+1/3'
'x+2/3, x-y+1/3, z+1/3'
'-x+1/3, -y+2/3, -z+2/3'
'y+1/3, -x+y+2/3, -z+2/3'
'x-y+1/3, x+2/3, -z+2/3'
'-y+1/3, -x+2/3, z+2/3'
'-x+y+1/3, y+2/3, z+2/3'
'x+1/3, x-y+2/3, z+2/3'

loop_
_atom_site_label
_atom_site_type_symbol
_atom_site_fract_x
_atom_site_fract_y
_atom_site_fract_z
_atom_site_U_iso_or_equiv
_atom_site_adp_type
_atom_site_occupancy
_atom_site_symmetry_multiplicity
_atom_site_calc_flag
_atom_site_refinement_flags
_atom_site_disorder_assembly
_atom_site_disorder_group
Pt1 Pt 0.0000 0.0000 0.0000 0.0077(5) Uani 1 12 d S . .
Pt2 Pt 0.0000 0.0000 0.12077(2) 0.0087(5) Uani 1 6 d S . .
Gd3 Gd 0.0000 0.0000 0.26938(5) 0.0054(8) Uani 0.624(7) 6 d SP . .
Al1 Al 0.0000 0.0000 0.4438(2) 0.0109(18) Uani 1 6 d S . .
Al2 Al 0.0000 0.0000 0.3511(2) 0.0088(16) Uani 1 6 d S . .
Al3 Al 0.0000 0.0000 0.1864(2) 0.0114(18) Uani 1 6 d S . .
Si4 Si 0.540(2) 0.460(2) 0.3947(3) 0.008(5) Uani 0.29(2) 2 d SP . .

loop_
_atom_site_aniso_label
_atom_site_aniso_U_11
_atom_site_aniso_U_22
_atom_site_aniso_U_33
_atom_site_aniso_U_23
_atom_site_aniso_U_13
_atom_site_aniso_U_12
Pt1 0.0094(6) 0.0094(6) 0.0042(7) 0.000 0.000 0.0047(3)
Pt2 0.0107(5) 0.0107(5) 0.0046(6) 0.000 0.000 0.0054(3)
Gd3 0.0072(9) 0.0072(9) 0.0017(11) 0.000 0.000 0.0036(5)
Al1 0.010(3) 0.010(3) 0.013(4) 0.000 0.000 0.0049(14)
Al2 0.010(3) 0.010(3) 0.007(4) 0.000 0.000 0.0048(13)
Al3 0.015(3) 0.015(3) 0.004(4) 0.000 0.000 0.0075(14)
Si4 0.009(6) 0.009(6) 0.005(7) -0.002(3) 0.002(3) 0.003(6)

loop_
_atom_type_symbol
_atom_type_description
_atom_type_scat_dispersion_real
_atom_type_scat_dispersion_imag
_atom_type_scat_source
Al Al 0.0645 0.0514 'International Tables Vol C Tables 4.2.6.8 and 6.1.1.4'
Si Si 0.0817 0.0704 'International Tables Vol C Tables 4.2.6.8 and 6.1.1.4'
Gd Gd -0.1653 3.9035 'International Tables Vol C Tables 4.2.6.8 and 6.1.1.4'
Pt Pt -1.7033 8.3905 'International Tables Vol C Tables 4.2.6.8 and 6.1.1.4'

loop_
_geom_angle_atom_site_label_1
_geom_angle_atom_site_label_2
_geom_angle_atom_site_label_3
_geom_angle
_geom_angle_site_symmetry_1
_geom_angle_site_symmetry_3
_geom_angle_publ_flag
Si4 Pt1 Si4 180.0(2) 25 13_444 ?
Si4 Pt1 Si4 37.5(6) 25 27_445 ?
Si4 Pt1 Si4 142.5(6) 13_444 27_445 ?
Si4 Pt1 Si4 142.5(6) 25 15_554 ?
Si4 Pt1 Si4 37.5(6) 13_444 15_554 ?
Si4 Pt1 Si4 180.0(11) 27_445 15_554 ?
Si4 Pt1 Si4 37.5(6) 25 26_455 ?
Si4 Pt1 Si4 142.5(6) 13_444 26_455 ?
Si4 Pt1 Si4 37.5(6) 27_445 26_455 ?
Si4 Pt1 Si4 142.5(6) 15_554 26_455 ?
Si4 Pt1 Si4 142.5(6) 25 14_544 ?
Si4 Pt1 Si4 37.5(6) 13_444 14_544 ?
Si4 Pt1 Si4 142.5(6) 27_445 14_544 ?
Si4 Pt1 Si4 37.5(6) 15_554 14_544 ?
Si4 Pt1 Si4 180.0(11) 26_455 14_544 ?
Si4 Pt1 Al2 64.9(2) 25 25_445 ?
Si4 Pt1 Al2 115.1(2) 13_444 25_445 ?
Si4 Pt1 Al2 64.9(2) 27_445 25_445 ?
Si4 Pt1 Al2 115.1(2) 15_554 25_445 ?
Si4 Pt1 Al2 96.5(4) 26_455 25_445 ?
Si4 Pt1 Al2 83.5(4) 14_544 25_445 ?
Si4 Pt1 Al2 115.1(2) 25 13_554 ?
Si4 Pt1 Al2 64.9(2) 13_444 13_554 ?
Si4 Pt1 Al2 115.1(2) 27_445 13_554 ?
Si4 Pt1 Al2 64.9(2) 15_554 13_554 ?
Si4 Pt1 Al2 83.5(4) 26_455 13_554 ?
Si4 Pt1 Al2 96.5(4) 14_544 13_554 ?
Al2 Pt1 Al2 180.0(4) 25_445 13_554 ?
Si4 Pt1 Al2 64.9(2) 25 25 ?
Si4 Pt1 Al2 115.1(2) 13_444 25 ?
Si4 Pt1 Al2 96.5(4) 27_445 25 ?
Si4 Pt1 Al2 83.5(4) 15_554 25 ?
Si4 Pt1 Al2 64.9(2) 26_455 25 ?
Si4 Pt1 Al2 115.1(2) 14_544 25 ?
Al2 Pt1 Al2 113.29(15) 25_445 25 ?
Al2 Pt1 Al2 66.71(15) 13_554 25 ?
Si4 Pt1 Al2 115.1(2) 25 13_444 ?
Si4 Pt1 Al2 64.9(2) 13_444 13_444 ?
Si4 Pt1 Al2 83.5(4) 27_445 13_444 ?
Si4 Pt1 Al2 96.5(4) 15_554 13_444 ?
Si4 Pt1 Al2 115.1(2) 26_455 13_444 ?
Si4 Pt1 Al2 64.9(2) 14_544 13_444 ?
Al2 Pt1 Al2 66.71(15) 25_445 13_444 ?
Al2 Pt1 Al2 113.29(15) 13_554 13_444 ?
Al2 Pt1 Al2 180.0(4) 25 13_444 ?
Si4 Pt1 Al2 83.5(4) 25 13_544 ?
Si4 Pt1 Al2 96.5(4) 13_444 13_544 ?
Si4 Pt1 Al2 115.1(2) 27_445 13_544 ?
Si4 Pt1 Al2 64.9(2) 15_554 13_544 ?
Si4 Pt1 Al2 115.1(2) 26_455 13_544 ?
Si4 Pt1 Al2 64.9(2) 14_544 13_544 ?
Al2 Pt1 Al2 66.71(15) 25_445 13_544 ?
Al2 Pt1 Al2 113.29(15) 13_554 13_544 ?
Al2 Pt1 Al2 66.71(15) 25 13_544 ?
Al2 Pt1 Al2 113.29(15) 13_444 13_544 ?
Si4 Pt1 Al2 96.5(4) 25 25_455 ?
Si4 Pt1 Al2 83.5(4) 13_444 25_455 ?
Si4 Pt1 Al2 64.9(2) 27_445 25_455 ?
Si4 Pt1 Al2 115.1(2) 15_554 25_455 ?
Si4 Pt1 Al2 64.9(2) 26_455 25_455 ?
Si4 Pt1 Al2 115.1(2) 14_544 25_455 ?
Al2 Pt1 Al2 113.29(15) 25_445 25_455 ?
Al2 Pt1 Al2 66.71(15) 13_554 25_455 ?
Al2 Pt1 Al2 113.29(15) 25 25_455 ?
Al2 Pt1 Al2 66.71(15) 13_444 25_455 ?
Al2 Pt1 Al2 180.0(4) 13_544 25_455 ?
Si4 Pt2 Si4 38.6(6) 13_444 14_544 ?
Si4 Pt2 Si4 38.6(6) 13_444 15_554 ?
Si4 Pt2 Si4 38.6(6) 14_544 15_554 ?
Si4 Pt2 Al1 70.5(2) 13_444 13_444 ?
Si4 Pt2 Al1 70.5(2) 14_544 13_444 ?
Si4 Pt2 Al1 103.4(4) 15_554 13_444 ?
Si4 Pt2 Al1 70.5(2) 13_444 13_554 ?
Si4 Pt2 Al1 103.4(4) 14_544 13_554 ?
Si4 Pt2 Al1 70.5(2) 15_554 13_554 ?
Al1 Pt2 Al1 117.56(10) 13_444 13_554 ?
Si4 Pt2 Al1 103.4(4) 13_444 13_544 ?
Si4 Pt2 Al1 70.5(2) 14_544 13_544 ?
Si4 Pt2 Al1 70.5(2) 15_554 13_544 ?
Al1 Pt2 Al1 117.56(10) 13_444 13_544 ?
Al1 Pt2 Al1 117.56(10) 13_554 13_544 ?
Si4 Pt2 Al3 157.6(3) 13_444 . ?
Si4 Pt2 Al3 157.6(3) 14_544 . ?
Si4 Pt2 Al3 157.6(3) 15_554 . ?
Al1 Pt2 Al3 99.1(2) 13_444 . ?
Al1 Pt2 Al3 99.1(2) 13_554 . ?
Al1 Pt2 Al3 99.1(2) 13_544 . ?
Si4 Pt2 Al3 121.59(18) 13_444 25 ?
Si4 Pt2 Al3 121.59(18) 14_544 25 ?
Si4 Pt2 Al3 89.6(4) 15_554 25 ?
Al1 Pt2 Al3 167.0(3) 13_444 25 ?
Al1 Pt2 Al3 66.52(11) 13_554 25 ?
Al1 Pt2 Al3 66.52(11) 13_544 25 ?
Al3 Pt2 Al3 67.95(16) . 25 ?
Si4 Pt2 Al3 121.59(18) 13_444 25_445 ?
Si4 Pt2 Al3 89.6(4) 14_544 25_445 ?
Si4 Pt2 Al3 121.59(18) 15_554 25_445 ?
Al1 Pt2 Al3 66.52(11) 13_444 25_445 ?
Al1 Pt2 Al3 167.0(3) 13_554 25_445 ?
Al1 Pt2 Al3 66.52(11) 13_544 25_445 ?
Al3 Pt2 Al3 67.95(16) . 25_445 ?
Al3 Pt2 Al3 106.77(18) 25 25_445 ?
Si4 Pt2 Al3 89.6(4) 13_444 25_455 ?
Si4 Pt2 Al3 121.59(18) 14_544 25_455 ?
Si4 Pt2 Al3 121.59(18) 15_554 25_455 ?
Al1 Pt2 Al3 66.52(11) 13_444 25_455 ?
Al1 Pt2 Al3 66.52(11) 13_554 25_455 ?
Al1 Pt2 Al3 167.0(3) 13_544 25_455 ?
Al3 Pt2 Al3 67.95(16) . 25_455 ?
Al3 Pt2 Al3 106.77(18) 25 25_455 ?
Al3 Pt2 Al3 106.77(18) 25_445 25_455 ?
Si4 Pt2 Gd3 62.2(2) 13_444 25_445 ?
Si4 Pt2 Gd3 26.3(3) 14_544 25_445 ?
Si4 Pt2 Gd3 62.2(2) 15_554 25_445 ?
Al1 Pt2 Gd3 61.63(13) 13_444 25_445 ?
Al1 Pt2 Gd3 129.6(2) 13_554 25_445 ?
Al1 Pt2 Gd3 61.63(13) 13_544 25_445 ?
Al3 Pt2 Gd3 131.28(3) . 25_445 ?
Al3 Pt2 Gd3 126.58(10) 25 25_445 ?
Al3 Pt2 Gd3 63.34(16) 25_445 25_445 ?
Al3 Pt2 Gd3 126.58(10) 25_455 25_445 ?
Si4 Pt2 Gd3 62.2(2) 13_444 25 ?
Si4 Pt2 Gd3 62.2(2) 14_544 25 ?
Si4 Pt2 Gd3 26.3(3) 15_554 25 ?
Al1 Pt2 Gd3 129.6(2) 13_444 25 ?
Al1 Pt2 Gd3 61.63(13) 13_554 25 ?
Al1 Pt2 Gd3 61.63(13) 13_544 25 ?
Al3 Pt2 Gd3 131.28(3) . 25 ?
Al3 Pt2 Gd3 63.34(16) 25 25 ?
Al3 Pt2 Gd3 126.58(10) 25_445 25 ?
Al3 Pt2 Gd3 126.58(10) 25_455 25 ?
Gd3 Pt2 Gd3 81.20(4) 25_445 25 ?
Si4 Gd3 Si4 119.58(11) 31 33_545 ?
Si4 Gd3 Si4 119.58(11) 31 32_445 ?
Si4 Gd3 Si4 119.58(11) 33_545 32_445 ?
Si4 Gd3 Al2 63.7(3) 31 31 ?
Si4 Gd3 Al2 63.7(3) 33_545 31 ?
Si4 Gd3 Al2 140.7(5) 32_445 31 ?
Si4 Gd3 Al2 63.7(3) 31 31_445 ?
Si4 Gd3 Al2 140.7(5) 33_545 31_445 ?
Si4 Gd3 Al2 63.7(3) 32_445 31_445 ?
Al2 Gd3 Al2 89.60(18) 31 31_445 ?
Si4 Gd3 Al2 140.7(5) 31 31_545 ?
Si4 Gd3 Al2 63.7(3) 33_545 31_545 ?
Si4 Gd3 Al2 63.7(3) 32_445 31_545 ?
Al2 Gd3 Al2 89.60(18) 31 31_545 ?
Al2 Gd3 Al2 89.60(18) 31_445 31_545 ?
Si4 Gd3 Al1 68.4(3) 31 31_445 ?
Si4 Gd3 Al1 148.0(5) 33_545 31_445 ?
Si4 Gd3 Al1 68.4(3) 32_445 31_445 ?
Al2 Gd3 Al1 132.04(6) 31 31_445 ?
Al2 Gd3 Al1 71.24(18) 31_445 31_445 ?
Al2 Gd3 Al1 132.04(6) 31_545 31_445 ?
Si4 Gd3 Al1 68.4(3) 31 31 ?
Si4 Gd3 Al1 68.4(3) 33_545 31 ?
Si4 Gd3 Al1 148.0(5) 32_445 31 ?
Al2 Gd3 Al1 71.24(18) 31 31 ?
Al2 Gd3 Al1 132.04(6) 31_445 31 ?
Al2 Gd3 Al1 132.04(6) 31_545 31 ?
Al1 Gd3 Al1 89.39(19) 31_445 31 ?
Si4 Gd3 Al1 148.0(5) 31 31_545 ?
Si4 Gd3 Al1 68.4(3) 33_545 31_545 ?
Si4 Gd3 Al1 68.4(3) 32_445 31_545 ?
Al2 Gd3 Al1 132.04(6) 31 31_545 ?
Al2 Gd3 Al1 132.04(6) 31_445 31_545 ?
Al2 Gd3 Al1 71.24(18) 31_545 31_545 ?
Al1 Gd3 Al1 89.4(2) 31_445 31_545 ?
Al1 Gd3 Al1 89.39(19) 31 31_545 ?
Si4 Gd3 Si4 15.5(2) 31 32_455 ?
Si4 Gd3 Si4 104.4(2) 33_545 32_455 ?
Si4 Gd3 Si4 135.1(2) 32_445 32_455 ?
Al2 Gd3 Si4 53.2(2) 31 32_455 ?
Al2 Gd3 Si4 77.1(2) 31_445 32_455 ?
Al2 Gd3 Si4 139.9(3) 31_545 32_455 ?
Al1 Gd3 Si4 79.3(2) 31_445 32_455 ?
Al1 Gd3 Si4 56.0(2) 31 32_455 ?
Al1 Gd3 Si4 143.3(3) 31_545 32_455 ?
Si4 Gd3 Si4 15.5(2) 31 33_445 ?
Si4 Gd3 Si4 135.1(2) 33_545 33_445 ?
Si4 Gd3 Si4 104.4(2) 32_445 33_445 ?
Al2 Gd3 Si4 77.1(2) 31 33_445 ?
Al2 Gd3 Si4 53.2(2) 31_445 33_445 ?
Al2 Gd3 Si4 139.9(3) 31_545 33_445 ?
Al1 Gd3 Si4 56.0(2) 31_445 33_445 ?
Al1 Gd3 Si4 79.3(2) 31 33_445 ?
Al1 Gd3 Si4 143.3(3) 31_545 33_445 ?
Si4 Gd3 Si4 30.9(4) 32_455 33_445 ?
Si4 Gd3 Si4 104.4(2) 31 33_435 ?
Si4 Gd3 Si4 135.1(2) 33_545 33_435 ?
Si4 Gd3 Si4 15.5(2) 32_445 33_435 ?
Al2 Gd3 Si4 139.9(3) 31 33_435 ?
Al2 Gd3 Si4 53.2(2) 31_445 33_435 ?
Al2 Gd3 Si4 77.1(2) 31_545 33_435 ?
Al1 Gd3 Si4 56.0(2) 31_445 33_435 ?
Al1 Gd3 Si4 143.3(3) 31 33_435 ?
Al1 Gd3 Si4 79.3(2) 31_545 33_435 ?
Si4 Gd3 Si4 119.89(3) 32_455 33_435 ?
Si4 Gd3 Si4 89.1(4) 33_445 33_435 ?
Pt2 Al1 Pt2 117.56(11) 7 7_445 ?
Pt2 Al1 Pt2 117.56(11) 7 7_455 ?
Pt2 Al1 Pt2 117.56(11) 7_445 7_455 ?
Pt2 Al1 Al3 59.50(8) 7 31 ?
Pt2 Al1 Al3 141.5(4) 7_445 31 ?
Pt2 Al1 Al3 59.50(8) 7_455 31 ?
Pt2 Al1 Al3 141.5(4) 7 31_445 ?
Pt2 Al1 Al3 59.50(8) 7_445 31_445 ?
Pt2 Al1 Al3 59.50(8) 7_455 31_445 ?
Al3 Al1 Al3 97.9(3) 31 31_445 ?
Pt2 Al1 Al3 59.50(8) 7 31_545 ?
Pt2 Al1 Al3 59.50(8) 7_445 31_545 ?
Pt2 Al1 Al3 141.5(4) 7_455 31_545 ?
Al3 Al1 Al3 97.9(3) 31 31_545 ?
Al3 Al1 Al3 97.9(3) 31_445 31_545 ?
Pt2 Al1 Si4 133.8(3) 7 1_445 ?
Pt2 Al1 Si4 54.0(3) 7_445 1_445 ?
Pt2 Al1 Si4 101.9(3) 7_455 1_445 ?
Al3 Al1 Si4 158.7(3) 31 1_445 ?
Al3 Al1 Si4 78.7(3) 31_445 1_445 ?
Al3 Al1 Si4 103.4(3) 31_545 1_445 ?
Pt2 Al1 Si4 101.9(3) 7 3 ?
Pt2 Al1 Si4 54.0(3) 7_445 3 ?
Pt2 Al1 Si4 133.8(3) 7_455 3 ?
Al3 Al1 Si4 158.7(4) 31 3 ?
Al3 Al1 Si4 103.4(3) 31_445 3 ?
Al3 Al1 Si4 78.7(2) 31_545 3 ?
Si4 Al1 Si4 33.0(6) 1_445 3 ?
Pt2 Al1 Si4 133.8(3) 7 2 ?
Pt2 Al1 Si4 101.9(3) 7_445 2 ?
Pt2 Al1 Si4 54.0(3) 7_455 2 ?
Al3 Al1 Si4 103.4(3) 31 2 ?
Al3 Al1 Si4 78.7(3) 31_445 2 ?
Al3 Al1 Si4 158.7(3) 31_545 2 ?
Si4 Al1 Si4 55.3(6) 1_445 2 ?
Si4 Al1 Si4 81.7(4) 3 2 ?
Pt2 Al1 Si4 101.9(3) 7 3_565 ?
Pt2 Al1 Si4 133.8(3) 7_445 3_565 ?
Pt2 Al1 Si4 54.0(3) 7_455 3_565 ?
Al3 Al1 Si4 78.7(3) 31 3_565 ?
Al3 Al1 Si4 103.4(3) 31_445 3_565 ?
Al3 Al1 Si4 158.7(3) 31_545 3_565 ?
Si4 Al1 Si4 81.7(4) 1_445 3_565 ?
Si4 Al1 Si4 96.8(5) 3 3_565 ?
Si4 Al1 Si4 33.0(6) 2 3_565 ?
Pt2 Al1 Si4 54.0(3) 7 2_655 ?
Pt2 Al1 Si4 101.9(3) 7_445 2_655 ?
Pt2 Al1 Si4 133.8(3) 7_455 2_655 ?
Al3 Al1 Si4 103.4(3) 31 2_655 ?
Al3 Al1 Si4 158.7(4) 31_445 2_655 ?
Al3 Al1 Si4 78.7(2) 31_545 2_655 ?
Si4 Al1 Si4 81.7(4) 1_445 2_655 ?
Si4 Al1 Si4 55.3(6) 3 2_655 ?
Si4 Al1 Si4 96.8(5) 2 2_655 ?
Si4 Al1 Si4 81.7(4) 3_565 2_655 ?
Pt2 Al1 Si4 54.0(3) 7 . ?
Pt2 Al1 Si4 133.8(3) 7_445 . ?
Pt2 Al1 Si4 101.9(3) 7_455 . ?
Al3 Al1 Si4 78.7(3) 31 . ?
Al3 Al1 Si4 158.7(3) 31_445 . ?
Al3 Al1 Si4 103.4(3) 31_545 . ?
Si4 Al1 Si4 96.8(5) 1_445 . ?
Si4 Al1 Si4 81.7(4) 3 . ?
Si4 Al1 Si4 81.7(4) 2 . ?
Si4 Al1 Si4 55.3(6) 3_565 . ?
Si4 Al1 Si4 33.0(6) 2_655 . ?
Pt1 Al2 Pt1 113.29(15) 7_445 7 ?
Pt1 Al2 Pt1 113.29(15) 7_445 7_455 ?
Pt1 Al2 Pt1 113.29(15) 7 7_455 ?
Pt1 Al2 Si4 139.8(3) 7_445 . ?
Pt1 Al2 Si4 56.9(2) 7 . ?
Pt1 Al2 Si4 105.5(3) 7_455 . ?
Pt1 Al2 Si4 105.5(3) 7_445 2_655 ?
Pt1 Al2 Si4 56.9(2) 7 2_655 ?
Pt1 Al2 Si4 139.8(3) 7_455 2_655 ?
Si4 Al2 Si4 34.6(6) . 2_655 ?
Pt1 Al2 Si4 139.8(3) 7_445 3_565 ?
Pt1 Al2 Si4 105.5(3) 7 3_565 ?
Pt1 Al2 Si4 56.9(2) 7_455 3_565 ?
Si4 Al2 Si4 58.3(6) . 3_565 ?
Si4 Al2 Si4 86.6(4) 2_655 3_565 ?
Pt1 Al2 Si4 56.9(2) 7_445 1_445 ?
Pt1 Al2 Si4 139.8(3) 7 1_445 ?
Pt1 Al2 Si4 105.5(3) 7_455 1_445 ?
Si4 Al2 Si4 103.3(5) . 1_445 ?
Si4 Al2 Si4 86.6(4) 2_655 1_445 ?
Si4 Al2 Si4 86.6(4) 3_565 1_445 ?
Pt1 Al2 Si4 105.5(3) 7_445 2 ?
Pt1 Al2 Si4 139.8(3) 7 2 ?
Pt1 Al2 Si4 56.9(2) 7_455 2 ?
Si4 Al2 Si4 86.6(4) . 2 ?
Si4 Al2 Si4 103.3(5) 2_655 2 ?
Si4 Al2 Si4 34.6(6) 3_565 2 ?
Si4 Al2 Si4 58.3(6) 1_445 2 ?
Pt1 Al2 Si4 56.9(2) 7_445 3 ?
Pt1 Al2 Si4 105.5(3) 7 3 ?
Pt1 Al2 Si4 139.8(3) 7_455 3 ?
Si4 Al2 Si4 86.6(4) . 3 ?
Si4 Al2 Si4 58.3(6) 2_655 3 ?
Si4 Al2 Si4 103.3(5) 3_565 3 ?
Si4 Al2 Si4 34.6(6) 1_445 3 ?
Si4 Al2 Si4 86.6(4) 2 3 ?
Pt1 Al2 Al2 56.64(7) 7_445 31_445 ?
Pt1 Al2 Al2 136.0(5) 7 31_445 ?
Pt1 Al2 Al2 56.65(7) 7_455 31_445 ?
Si4 Al2 Al2 159.6(4) . 31_445 ?
Si4 Al2 Al2 159.6(4) 2_655 31_445 ?
Si4 Al2 Al2 101.4(3) 3_565 31_445 ?
Si4 Al2 Al2 75.3(3) 1_445 31_445 ?
Si4 Al2 Al2 75.3(3) 2 31_445 ?
Si4 Al2 Al2 101.4(3) 3 31_445 ?
Pt1 Al2 Al2 136.0(5) 7_445 31 ?
Pt1 Al2 Al2 56.64(7) 7 31 ?
Pt1 Al2 Al2 56.65(7) 7_455 31 ?
Si4 Al2 Al2 75.3(3) . 31 ?
Si4 Al2 Al2 101.4(3) 2_655 31 ?
Si4 Al2 Al2 75.3(3) 3_565 31 ?
Si4 Al2 Al2 159.6(4) 1_445 31 ?
Si4 Al2 Al2 101.4(3) 2 31 ?
Si4 Al2 Al2 159.6(4) 3 31 ?
Al2 Al2 Al2 98.8(4) 31_445 31 ?
Pt1 Al2 Al2 56.65(7) 7_445 31_545 ?
Pt1 Al2 Al2 56.65(7) 7 31_545 ?
Pt1 Al2 Al2 136.0(5) 7_455 31_545 ?
Si4 Al2 Al2 101.4(3) . 31_545 ?
Si4 Al2 Al2 75.3(3) 2_655 31_545 ?
Si4 Al2 Al2 159.6(4) 3_565 31_545 ?
Si4 Al2 Al2 101.4(3) 1_445 31_545 ?
Si4 Al2 Al2 159.6(4) 2 31_545 ?
Si4 Al2 Al2 75.3(3) 3 31_545 ?
Al2 Al2 Al2 98.8(4) 31_445 31_545 ?
Al2 Al2 Al2 98.8(4) 31 31_545 ?
Pt2 Al3 Pt2 112.05(16) . 25 ?
Pt2 Al3 Pt2 112.05(16) . 25_445 ?
Pt2 Al3 Pt2 106.78(18) 25 25_445 ?
Pt2 Al3 Pt2 112.05(16) . 25_455 ?
Pt2 Al3 Pt2 106.78(18) 25 25_455 ?
Pt2 Al3 Pt2 106.78(18) 25_445 25_455 ?
Pt2 Al3 Al1 119.5(2) . 31 ?
Pt2 Al3 Al1 53.98(8) 25 31 ?
Pt2 Al3 Al1 128.5(3) 25_445 31 ?
Pt2 Al3 Al1 53.98(8) 25_455 31 ?
Pt2 Al3 Al1 119.5(2) . 31_445 ?
Pt2 Al3 Al1 128.5(3) 25 31_445 ?
Pt2 Al3 Al1 53.98(8) 25_445 31_445 ?
Pt2 Al3 Al1 53.98(8) 25_455 31_445 ?
Al1 Al3 Al1 97.9(3) 31 31_445 ?
Pt2 Al3 Al1 119.5(2) . 31_545 ?
Pt2 Al3 Al1 53.98(8) 25 31_545 ?
Pt2 Al3 Al1 53.98(8) 25_445 31_545 ?
Pt2 Al3 Al1 128.5(3) 25_455 31_545 ?
Al1 Al3 Al1 97.9(3) 31 31_545 ?
Al1 Al3 Al1 97.9(3) 31_445 31_545 ?
Pt2 Al3 Al3 58.7(3) . 25_445 ?
Pt2 Al3 Al3 126.23(4) 25 25_445 ?
Pt2 Al3 Al3 53.38(11) 25_445 25_445 ?
Pt2 Al3 Al3 126.23(4) 25_455 25_445 ?
Al1 Al3 Al3 178.1(4) 31 25_445 ?
Al1 Al3 Al3 83.33(13) 31_445 25_445 ?
Al1 Al3 Al3 83.33(13) 31_545 25_445 ?
Pt2 Al3 Al3 58.7(3) . 25 ?
Pt2 Al3 Al3 53.38(11) 25 25 ?
Pt2 Al3 Al3 126.23(4) 25_445 25 ?
Pt2 Al3 Al3 126.23(4) 25_455 25 ?
Al1 Al3 Al3 83.33(14) 31 25 ?
Al1 Al3 Al3 178.1(4) 31_445 25 ?
Al1 Al3 Al3 83.33(14) 31_545 25 ?
Al3 Al3 Al3 95.4(4) 25_445 25 ?
Pt2 Al3 Al3 58.7(3) . 25_455 ?
Pt2 Al3 Al3 126.23(4) 25 25_455 ?
Pt2 Al3 Al3 126.23(4) 25_445 25_455 ?
Pt2 Al3 Al3 53.38(11) 25_455 25_455 ?
Al1 Al3 Al3 83.33(13) 31 25_455 ?
Al1 Al3 Al3 83.33(13) 31_445 25_455 ?
Al1 Al3 Al3 178.1(4) 31_545 25_455 ?
Al3 Al3 Al3 95.4(4) 25_445 25_455 ?
Al3 Al3 Al3 95.4(4) 25 25_455 ?
Pt2 Al3 Gd3 180.0 . . ?
Pt2 Al3 Gd3 67.95(16) 25 . ?
Pt2 Al3 Gd3 67.95(16) 25_445 . ?
Pt2 Al3 Gd3 67.95(16) 25_455 . ?
Al1 Al3 Gd3 60.5(2) 31 . ?
Al1 Al3 Gd3 60.5(2) 31_445 . ?
Al1 Al3 Gd3 60.5(2) 31_545 . ?
Al3 Al3 Gd3 121.3(3) 25_445 . ?
Al3 Al3 Gd3 121.3(3) 25 . ?
Al3 Al3 Gd3 121.3(3) 25_455 . ?
Gd3 Si4 Si4 149.79(8) 31 3_665 ?
Gd3 Si4 Si4 149.79(8) 31 2_655 ?
Si4 Si4 Si4 60.000(18) 3_665 2_655 ?
Gd3 Si4 Pt2 108.7(6) 31 7 ?
Si4 Si4 Pt2 70.7(3) 3_665 7 ?
Si4 Si4 Pt2 70.7(3) 2_655 7 ?
Gd3 Si4 Pt1 115.5(7) 31 7 ?
Si4 Si4 Pt1 71.2(3) 3_665 7 ?
Si4 Si4 Pt1 71.2(3) 2_655 7 ?
Pt2 Si4 Pt1 135.8(6) 7 7 ?
Gd3 Si4 Si4 30.21(6) 31 3_565 ?
Si4 Si4 Si4 179.998(9) 3_665 3_565 ?
Si4 Si4 Si4 120.000(13) 2_655 3_565 ?
Pt2 Si4 Si4 109.3(3) 7 3_565 ?
Pt1 Si4 Si4 108.8(3) 7 3_565 ?
Gd3 Si4 Si4 30.21(6) 31 2_665 ?
Si4 Si4 Si4 120.000(14) 3_665 2_665 ?
Si4 Si4 Si4 179.998(12) 2_655 2_665 ?
Pt2 Si4 Si4 109.3(3) 7 2_665 ?
Pt1 Si4 Si4 108.8(3) 7 2_665 ?
Si4 Si4 Si4 60.000(14) 3_565 2_665 ?
Gd3 Si4 Al2 86.0(4) 31 1_665 ?
Si4 Si4 Al2 72.7(3) 3_665 1_665 ?
Si4 Si4 Al2 119.1(3) 2_655 1_665 ?
Pt2 Si4 Al2 127.3(3) 7 1_665 ?
Pt1 Si4 Al2 58.2(3) 7 1_665 ?
Si4 Si4 Al2 107.3(3) 3_565 1_665 ?
Si4 Si4 Al2 60.9(3) 2_665 1_665 ?
Gd3 Si4 Al2 86.0(4) 31 . ?
Si4 Si4 Al2 119.1(3) 3_665 . ?
Si4 Si4 Al2 72.7(3) 2_655 . ?
Pt2 Si4 Al2 127.3(3) 7 . ?
Pt1 Si4 Al2 58.2(3) 7 . ?
Si4 Si4 Al2 60.9(3) 3_565 . ?
Si4 Si4 Al2 107.3(3) 2_665 . ?
Al2 Si4 Al2 103.3(5) 1_665 . ?
Gd3 Si4 Al1 81.6(4) 31 . ?
Si4 Si4 Al1 117.7(3) 3_665 . ?
Si4 Si4 Al1 73.5(3) 2_655 . ?
Pt2 Si4 Al1 55.5(3) 7 . ?
Pt1 Si4 Al1 130.3(3) 7 . ?
Si4 Si4 Al1 62.3(3) 3_565 . ?
Si4 Si4 Al1 106.5(3) 2_665 . ?
Al2 Si4 Al1 167.3(6) 1_665 . ?
Al2 Si4 Al1 78.6(2) . . ?
Gd3 Si4 Al1 81.6(4) 31 1_665 ?
Si4 Si4 Al1 73.5(3) 3_665 1_665 ?
Si4 Si4 Al1 117.7(3) 2_655 1_665 ?
Pt2 Si4 Al1 55.5(3) 7 1_665 ?
Pt1 Si4 Al1 130.3(3) 7 1_665 ?
Si4 Si4 Al1 106.5(3) 3_565 1_665 ?
Si4 Si4 Al1 62.3(3) 2_665 1_665 ?
Al2 Si4 Al1 78.6(2) 1_665 1_665 ?
Al2 Si4 Al1 167.3(6) . 1_665 ?
Al1 Si4 Al1 96.8(5) . 1_665 ?
Gd3 Si4 Gd3 135.1(2) 31 31_655 ?
Si4 Si4 Gd3 14.7(2) 3_665 31_655 ?
Si4 Si4 Gd3 74.57(17) 2_655 31_655 ?
Pt2 Si4 Gd3 72.4(3) 7 31_655 ?
Pt1 Si4 Gd3 76.5(3) 7 31_655 ?
Si4 Si4 Gd3 165.32(18) 3_565 31_655 ?
Si4 Si4 Gd3 105.4(2) 2_665 31_655 ?
Al2 Si4 Gd3 63.11(16) 1_665 31_655 ?
Al2 Si4 Gd3 130.4(5) . 31_655 ?
Al1 Si4 Gd3 125.3(5) . 31_655 ?
Al1 Si4 Gd3 61.85(17) 1_665 31_655 ?

loop_
_geom_bond_atom_site_label_1
_geom_bond_atom_site_label_2
_geom_bond_distance
_geom_bond_site_symmetry_2
_geom_bond_publ_flag
Pt1 Si4 2.552(13) 25 ?
Pt1 Si4 2.552(13) 13_444 ?
Pt1 Si4 2.552(13) 27_445 ?
Pt1 Si4 2.552(13) 15_554 ?
Pt1 Si4 2.552(13) 26_455 ?
Pt1 Si4 2.552(13) 14_544 ?
Pt1 Al2 2.591(2) 25_445 ?
Pt1 Al2 2.591(2) 13_554 ?
Pt1 Al2 2.591(2) 25 ?
Pt1 Al2 2.591(2) 13_444 ?
Pt1 Al2 2.591(2) 13_544 ?
Pt1 Al2 2.591(2) 25_455 ?
Pt2 Si4 2.483(14) 13_444 ?
Pt2 Si4 2.483(14) 14_544 ?
Pt2 Si4 2.483(14) 15_554 ?
Pt2 Al1 2.5305(15) 13_444 ?
Pt2 Al1 2.5305(15) 13_554 ?
Pt2 Al1 2.5305(15) 13_544 ?
Pt2 Al3 2.534(8) . ?
Pt2 Al3 2.696(3) 25 ?
Pt2 Al3 2.696(3) 25_445 ?
Pt2 Al3 2.696(3) 25_455 ?
Pt2 Gd3 3.3253(14) 25_445 ?
Pt2 Gd3 3.3253(14) 25 ?
Gd3 Si4 1.554(15) 31 ?
Gd3 Si4 1.554(15) 33_545 ?
Gd3 Si4 1.554(15) 32_445 ?
Gd3 Al2 3.071(5) 31 ?
Gd3 Al2 3.071(5) 31_445 ?
Gd3 Al2 3.071(5) 31_545 ?
Gd3 Al1 3.077(5) 31_445 ?
Gd3 Al1 3.077(5) 31 ?
Gd3 Al1 3.077(5) 31_545 ?
Gd3 Si4 3.085(11) 32_455 ?
Gd3 Si4 3.085(11) 33_445 ?
Gd3 Si4 3.085(11) 33_435 ?
Al1 Pt2 2.5305(15) 7 ?
Al1 Pt2 2.5305(15) 7_445 ?
Al1 Pt2 2.5305(15) 7_455 ?
Al1 Al3 2.870(6) 31 ?
Al1 Al3 2.870(6) 31_445 ?
Al1 Al3 2.870(6) 31_545 ?
Al1 Si4 2.893(10) 1_445 ?
Al1 Si4 2.893(10) 3 ?
Al1 Si4 2.893(10) 2 ?
Al1 Si4 2.893(10) 3_565 ?
Al1 Si4 2.893(10) 2_655 ?
Al1 Si4 2.893(10) . ?
Al2 Pt1 2.591(2) 7_445 ?
Al2 Pt1 2.591(2) 7 ?
Al2 Pt1 2.591(2) 7_455 ?
Al2 Si4 2.759(10) . ?
Al2 Si4 2.759(10) 2_655 ?
Al2 Si4 2.759(10) 3_565 ?
Al2 Si4 2.759(10) 1_445 ?
Al2 Si4 2.759(10) 2 ?
Al2 Si4 2.759(10) 3 ?
Al2 Al2 2.849(8) 31_445 ?
Al2 Al2 2.849(8) 31 ?
Al2 Al2 2.849(8) 31_545 ?
Al3 Pt2 2.696(3) 25 ?
Al3 Pt2 2.696(3) 25_445 ?
Al3 Pt2 2.696(3) 25_455 ?
Al3 Al1 2.870(6) 31 ?
Al3 Al1 2.870(6) 31_445 ?
Al3 Al1 2.870(6) 31_545 ?
Al3 Al3 2.926(8) 25_445 ?
Al3 Al3 2.926(8) 25 ?
Al3 Al3 2.926(8) 25_455 ?
Si4 Gd3 1.554(15) 31 ?
Si4 Si4 1.64(3) 3_665 ?
Si4 Si4 1.64(3) 2_655 ?
Si4 Pt2 2.483(14) 7 ?
Si4 Pt1 2.551(13) 7 ?
Si4 Si4 2.69(3) 3_565 ?
Si4 Si4 2.69(3) 2_665 ?
Si4 Al2 2.759(10) 1_665 ?
Si4 Al1 2.893(10) 1_665 ?
Si4 Gd3 3.086(11) 31_655 ?
